data_1532267
loop_
_publ_author_name
'Toulemonde, P.'
'Odier, P.'
'Suard, E.'
'Bordet, P.'
'Brachet, C.'

_publ_section_title
;
 Crystal structure of (Hg1-y Pby)2 Ba2 (Y1-x Cax) Cu2 O8-d superconducting
 compounds by neutron powder diffraction
;
_journal_name_full 'Physica C (Amsterdam)'
_journal_page_first 146
_journal_page_last 155
_journal_volume 377
_journal_year 2002
_chemical_formula_sum 'Ba2 Cu2 Hg1.75 O8.02 Pb0.25 Y'
_chemical_name_systematic '(Hg0.875 Pb0.125)2 Ba2 Y Cu2 O8.02'
_space_group_IT_number 139
_symmetry_space_group_name_Hall '-I 4 2'
_symmetry_space_group_name_H-M 'I 4/m m m'
_cell_angle_alpha 90
_cell_angle_beta 90
_cell_angle_gamma 90
_cell_formula_units_Z 2
_cell_length_a 3.86716
_cell_length_b 3.86716
_cell_length_c 28.8433
_cell_volume 431.349
_citation_journal_id_ASTM PHYCE6
_cod_data_source_file Toulemonde_PHYCE6_2002_1209.cif
_cod_data_source_block Ba2Cu2Hg1.75O8.02Pb0.25Y1
_cod_original_cell_volume 431.3495
_cod_original_formula_sum 'Ba2 Cu2 Hg1.75 O8.02 Pb0.25 Y1'
_cod_database_code 1532267

loop_
_symmetry_equiv_pos_as_xyz
x,y,z
-y,x,z
-x,-y,z
y,-x,z
x,-y,-z
y,x,-z
-x,y,-z
-y,-x,-z
-x,-y,-z
y,-x,-z
x,y,-z
-y,x,-z
-x,y,z
-y,-x,z
x,-y,z
y,x,z
x+1/2,y+1/2,z+1/2
-y+1/2,x+1/2,z+1/2
-x+1/2,-y+1/2,z+1/2
y+1/2,-x+1/2,z+1/2
x+1/2,-y+1/2,-z+1/2
y+1/2,x+1/2,-z+1/2
-x+1/2,y+1/2,-z+1/2
-y+1/2,-x+1/2,-z+1/2
-x+1/2,-y+1/2,-z+1/2
y+1/2,-x+1/2,-z+1/2
x+1/2,y+1/2,-z+1/2
-y+1/2,x+1/2,-z+1/2
-x+1/2,y+1/2,z+1/2
-y+1/2,-x+1/2,z+1/2
x+1/2,-y+1/2,z+1/2
y+1/2,x+1/2,z+1/2

loop_
_atom_site_label
_atom_site_type_symbol
_atom_site_fract_x
_atom_site_fract_y
_atom_site_fract_z
_atom_site_occupancy
_atom_site_U_iso_or_equiv
Y1 Y+3 0.5 0.5 0 1 0.0
O1 O-2 0.5 0 0.04952 1 0.0
O3 O-2 0.585 0.585 0.2166 0.253 0.0
Pb1 Pb+4 0 0 0.2123 0.125 0.0
Ba1 Ba+2 0.5 0.5 0.1262 1 0.0
Hg1 Hg+2 0 0 0.2123 0.875 0.0
O2 O-2 0 0 0.1413 1 0.0
Cu1 Cu+2 0 0 0.05667 1 0.0
